data_7052803
loop_
_publ_author_name
'Grelaud, Guillaume'
'Tohm\'e, Ayham'
'Argouarch, Gilles'
'Roisnel, Thierry'
'Paul, Fr\'ed\'eric'

_publ_section_title
;
 Stille-type aryl--aryl cross-coupling catalysis using triarylphosphine
 ligands with electron-rich Fe(ii)-alkynyl substituents
;
_journal_issue 12
_journal_name_full 'New Journal of Chemistry'
_journal_page_first 2740
_journal_paper_doi 10.1039/c1nj20480g
_journal_volume 35
_journal_year 2011
_chemical_compound_source 'synthesis as described'
_chemical_formula_moiety 'C56 H53 Fe1 P3'
_chemical_formula_sum 'C56 H53 Fe P3'
_chemical_formula_weight 874.74
_chemical_name_systematic
;
?
;
_space_group_IT_number 14
_symmetry_cell_setting monoclinic
_symmetry_Int_Tables_number 14
_symmetry_space_group_name_Hall '-P 2yn'
_symmetry_space_group_name_H-M 'P 1 21/n 1'
_atom_sites_solution_hydrogens geom
_atom_sites_solution_primary direct
_atom_sites_solution_secondary difmap
_audit_conform_dict_location ftp://ftp.iucr.org/pub/cif_core.dic
_audit_conform_dict_name cif_core.dic
_audit_conform_dict_version 2.4
_audit_creation_date 2009-03-04T09:47:20-00:00
_audit_creation_method 'WinGX routine CIF_UPDATE'
_cell_angle_alpha 90
_cell_angle_beta 103.994(2)
_cell_angle_gamma 90
_cell_formula_units_Z 4
_cell_length_a 12.2780(4)
_cell_length_b 21.9742(10)
_cell_length_c 16.8487(7)
_cell_measurement_reflns_used 5799
_cell_measurement_temperature 100(2)
_cell_measurement_theta_max 27.51
_cell_measurement_theta_min 2.35
_cell_measurement_wavelength 0.71073
_cell_volume 4410.9(3)
_computing_cell_refinement 'Bruker SMART'
_computing_data_collection 'Bruker SAINT'
_computing_data_reduction 'Bruker SAINT'
_computing_molecular_graphics 'Ortep-3 for Windows (Farrugia, 1997)'
_computing_publication_material 'WinGX publication routines (Farrugia, 1999)'
_computing_structure_refinement 'SHELXL-97 (Sheldrick, 1997)'
_computing_structure_solution 'SIR97 (Altomare et al., 1999)'
_diffrn_ambient_temperature 100(2)
_diffrn_detector 'CCD plate'
_diffrn_measured_fraction_theta_full 0.99
_diffrn_measured_fraction_theta_max 0.99
_diffrn_measurement_device_type 'APEXII, Bruker-AXS'
_diffrn_measurement_method 'CCD rotation images, thin slices'
_diffrn_radiation_monochromator graphite
_diffrn_radiation_probe x-ray
_diffrn_radiation_type MoK\a
_diffrn_radiation_wavelength 0.71073
_diffrn_reflns_av_R_equivalents 0.0875
_diffrn_reflns_av_unetI/netI 0.0758
_diffrn_reflns_limit_h_max 15
_diffrn_reflns_limit_h_min -15
_diffrn_reflns_limit_k_max 26
_diffrn_reflns_limit_k_min -28
_diffrn_reflns_limit_l_max 21
_diffrn_reflns_limit_l_min -21
_diffrn_reflns_number 46370
_diffrn_reflns_theta_full 27.48
_diffrn_reflns_theta_max 27.48
_diffrn_reflns_theta_min 3.42
_exptl_absorpt_coefficient_mu 0.489
_exptl_absorpt_correction_T_max 0.966
_exptl_absorpt_correction_T_min 0.858
_exptl_absorpt_correction_type multi-scan
_exptl_absorpt_process_details
;
[Sheldrick, G.M. (2002). SADABS Bruker AXS Inc., Madison, Wisconsin, USA]
;
_exptl_crystal_colour red
_exptl_crystal_density_diffrn 1.317
_exptl_crystal_density_method 'not measured'
_exptl_crystal_description prism
_exptl_crystal_F_000 1840
_exptl_crystal_size_max 0.24
_exptl_crystal_size_mid 0.1
_exptl_crystal_size_min 0.07
_refine_diff_density_max 0.392
_refine_diff_density_min -0.435
_refine_diff_density_rms 0.077
_refine_ls_extinction_method none
_refine_ls_goodness_of_fit_ref 1.031
_refine_ls_hydrogen_treatment constr
_refine_ls_matrix_type full
_refine_ls_number_parameters 546
_refine_ls_number_reflns 10013
_refine_ls_number_restraints 0
_refine_ls_restrained_S_all 1.031
_refine_ls_R_factor_all 0.0721
_refine_ls_R_factor_gt 0.0497
_refine_ls_shift/su_max 0.001
_refine_ls_shift/su_mean 0
_refine_ls_structure_factor_coef Fsqd
_refine_ls_weighting_details 'calc w=1/[\s^2^(Fo^2^)+(0.0311P)^2^+2.7244P] where P=(Fo^2^+2Fc^2^)/3'
_refine_ls_weighting_scheme calc
_refine_ls_wR_factor_gt 0.0943
_refine_ls_wR_factor_ref 0.1038
_reflns_number_gt 7719
_reflns_number_total 10013
_reflns_threshold_expression >2sigma(I)
_cod_data_source_file c1nj20480g.txt
_cod_data_source_block metaPPh2
_cod_original_sg_symbol_H-M 'P 21/n'
_cod_database_code 7052803

loop_
_symmetry_equiv_pos_as_xyz
'x, y, z'
'-x+1/2, y+1/2, -z+1/2'
'-x, -y, -z'
'x-1/2, -y-1/2, z-1/2'

loop_
_atom_site_label
_atom_site_type_symbol
_atom_site_fract_x
_atom_site_fract_y
_atom_site_fract_z
_atom_site_U_iso_or_equiv
_atom_site_adp_type
_atom_site_occupancy
_atom_site_calc_flag
_atom_site_refinement_flags
Fe1 Fe 0.02587(3) 0.178955(15) 0.62043(2) 0.00853(9) Uani 1 d .
P1 P 0.15405(5) 0.10800(3) 0.65329(4) 0.00962(13) Uani 1 d .
P2 P 0.01578(5) 0.15370(3) 0.49360(4) 0.00914(13) Uani 1 d .
C1 C 0.00531(19) 0.21945(11) 0.72846(15) 0.0130(5) Uani 1 d .
C2 C -0.08785(18) 0.23637(11) 0.66300(15) 0.0125(5) Uani 1 d .
C3 C -0.04678(18) 0.26828(10) 0.60280(15) 0.0114(5) Uani 1 d .
C4 C 0.07419(18) 0.27199(11) 0.63189(15) 0.0120(5) Uani 1 d .
C5 C 0.10515(18) 0.24267(11) 0.70928(15) 0.0121(5) Uani 1 d .
C6 C -0.0034(2) 0.18834(12) 0.80610(16) 0.0199(6) Uani 1 d .
H6A H -0.0172 0.2188 0.8451 0.03 Uiso 1 calc R
H6B H 0.0668 0.1668 0.8298 0.03 Uiso 1 calc R
H6C H -0.0656 0.1592 0.794 0.03 Uiso 1 calc R
C7 C -0.20954(18) 0.22619(11) 0.66153(16) 0.0161(5) Uani 1 d .
H7A H -0.231 0.2527 0.702 0.024 Uiso 1 calc R
H7B H -0.2209 0.1836 0.6746 0.024 Uiso 1 calc R
H7C H -0.2559 0.2357 0.607 0.024 Uiso 1 calc R
C8 C -0.11640(19) 0.30135(11) 0.53034(15) 0.0156(5) Uani 1 d .
H8A H -0.1793 0.2755 0.5028 0.023 Uiso 1 calc R
H8B H -0.07 0.3112 0.4922 0.023 Uiso 1 calc R
H8C H -0.1455 0.339 0.5486 0.023 Uiso 1 calc R
C9 C 0.14929(19) 0.30961(11) 0.59269(16) 0.0171(5) Uani 1 d .
H9A H 0.1358 0.3529 0.6004 0.026 Uiso 1 calc R
H9B H 0.1331 0.3005 0.5341 0.026 Uiso 1 calc R
H9C H 0.2279 0.2999 0.618 0.026 Uiso 1 calc R
C10 C 0.21970(18) 0.24212(12) 0.76578(15) 0.0164(5) Uani 1 d .
H10A H 0.2758 0.2342 0.7344 0.025 Uiso 1 calc R
H10B H 0.2236 0.2101 0.8069 0.025 Uiso 1 calc R
H10C H 0.2348 0.2817 0.7931 0.025 Uiso 1 calc R
C11 C 0.11648(18) 0.04901(11) 0.57285(14) 0.0118(5) Uani 1 d .
H11A H 0.1783 0.0192 0.578 0.014 Uiso 1 calc R
H11B H 0.048 0.027 0.5776 0.014 Uiso 1 calc R
C12 C 0.09599(19) 0.08219(11) 0.49055(15) 0.0130(5) Uani 1 d .
H12A H 0.0534 0.0554 0.4466 0.016 Uiso 1 calc R
H12B H 0.1688 0.0919 0.4781 0.016 Uiso 1 calc R
C13 C 0.16411(18) 0.06851(11) 0.75094(15) 0.0117(5) Uani 1 d .
C14 C 0.24533(18) 0.08460(11) 0.82153(15) 0.0134(5) Uani 1 d .
H14 H 0.302 0.1131 0.8177 0.016 Uiso 1 calc R
C15 C 0.24448(19) 0.05951(12) 0.89728(15) 0.0162(5) Uani 1 d .
H15 H 0.2995 0.0716 0.9447 0.019 Uiso 1 calc R
C16 C 0.1634(2) 0.01693(12) 0.90377(16) 0.0182(6) Uani 1 d .
H16 H 0.1629 -0.0003 0.9554 0.022 Uiso 1 calc R
C17 C 0.0832(2) -0.00017(12) 0.83429(15) 0.0174(5) Uani 1 d .
H17 H 0.0279 -0.0295 0.8382 0.021 Uiso 1 calc R
C18 C 0.08339(19) 0.02552(11) 0.75886(15) 0.0132(5) Uani 1 d .
H18 H 0.0276 0.0136 0.7118 0.016 Uiso 1 calc R
C19 C 0.30453(18) 0.11720(11) 0.65399(14) 0.0112(5) Uani 1 d .
C20 C 0.34199(18) 0.16889(11) 0.62103(14) 0.0126(5) Uani 1 d .
H20 H 0.2919 0.2019 0.6037 0.015 Uiso 1 calc R
C21 C 0.45270(19) 0.17284(12) 0.61314(16) 0.0174(5) Uani 1 d .
H21 H 0.477 0.2081 0.5897 0.021 Uiso 1 calc R
C22 C 0.52694(19) 0.12528(12) 0.63945(15) 0.0160(5) Uani 1 d .
H22 H 0.602 0.1279 0.6341 0.019 Uiso 1 calc R
C23 C 0.49119(19) 0.07370(12) 0.67371(15) 0.0158(5) Uani 1 d .
H23 H 0.5422 0.0413 0.6925 0.019 Uiso 1 calc R
C24 C 0.38070(18) 0.06941(11) 0.68058(15) 0.0131(5) Uani 1 d .
H24 H 0.3566 0.0338 0.7035 0.016 Uiso 1 calc R
C25 C 0.07180(18) 0.20463(11) 0.42567(14) 0.0108(5) Uani 1 d .
C26 C 0.00027(19) 0.24660(11) 0.37609(14) 0.0132(5) Uani 1 d .
H26 H -0.0779 0.2455 0.3734 0.016 Uiso 1 calc R
C27 C 0.0421(2) 0.28993(12) 0.33069(15) 0.0175(5) Uani 1 d .
H27 H -0.0073 0.3184 0.2979 0.021 Uiso 1 calc R
C28 C 0.1556(2) 0.29148(12) 0.33343(16) 0.0182(6) Uani 1 d .
H28 H 0.1843 0.3211 0.3029 0.022 Uiso 1 calc R
C29 C 0.2272(2) 0.24965(12) 0.38089(16) 0.0182(6) Uani 1 d .
H29 H 0.3049 0.2503 0.382 0.022 Uiso 1 calc R
C30 C 0.18622(19) 0.20680(12) 0.42687(15) 0.0151(5) Uani 1 d .
H30 H 0.2364 0.1786 0.4595 0.018 Uiso 1 calc R
C31 C -0.12418(18) 0.13665(11) 0.42685(15) 0.0120(5) Uani 1 d .
C32 C -0.22004(18) 0.15238(11) 0.45304(15) 0.0140(5) Uani 1 d .
H32 H -0.2125 0.1729 0.5037 0.017 Uiso 1 calc R
C33 C -0.32648(19) 0.13833(12) 0.40564(16) 0.0193(6) Uani 1 d .
H33 H -0.3911 0.1495 0.4239 0.023 Uiso 1 calc R
C34 C -0.3384(2) 0.10816(12) 0.33218(16) 0.0210(6) Uani 1 d .
H34 H -0.4111 0.0976 0.3007 0.025 Uiso 1 calc R
C35 C -0.2442(2) 0.09327(12) 0.30420(16) 0.0189(6) Uani 1 d .
H35 H -0.2525 0.0732 0.2531 0.023 Uiso 1 calc R
C36 C -0.13742(19) 0.10778(11) 0.35102(15) 0.0149(5) Uani 1 d .
H36 H -0.0732 0.098 0.3314 0.018 Uiso 1 calc R
C37 C -0.07582(18) 0.11374(11) 0.62235(14) 0.0112(5) Uani 1 d .
C38 C -0.14370(18) 0.07325(11) 0.62317(15) 0.0124(5) Uani 1 d .
C39 C -0.22011(18) 0.02332(11) 0.62159(15) 0.0112(5) Uani 1 d .
P4 P -0.29801(5) -0.10670(3) 0.78030(4) 0.01414(14) Uani 1 d .
C40 C -0.21429(18) -0.01326(11) 0.69093(15) 0.0118(5) Uani 1 d .
H40 H -0.1593 -0.0044 0.7398 0.014 Uiso 1 calc R
C41 C -0.30258(18) 0.00890(11) 0.54978(15) 0.0125(5) Uani 1 d .
H41 H -0.3097 0.0333 0.5023 0.015 Uiso 1 calc R
C42 C -0.37330(19) -0.04065(11) 0.54813(15) 0.0142(5) Uani 1 d .
H42 H -0.4274 -0.0503 0.4991 0.017 Uiso 1 calc R
C43 C -0.36573(18) -0.07617(11) 0.61733(15) 0.0148(5) Uani 1 d .
H43 H -0.4142 -0.1101 0.6153 0.018 Uiso 1 calc R
C44 C -0.28720(18) -0.06232(11) 0.69002(15) 0.0123(5) Uani 1 d .
C45 C -0.15154(19) -0.11851(11) 0.83664(15) 0.0139(5) Uani 1 d .
C46 C -0.07609(19) -0.14521(11) 0.79608(15) 0.0155(5) Uani 1 d .
H46 H -0.0985 -0.1518 0.7387 0.019 Uiso 1 calc R
C47 C 0.0302(2) -0.16193(12) 0.83894(17) 0.0206(6) Uani 1 d .
H47 H 0.0806 -0.1798 0.8108 0.025 Uiso 1 calc R
C48 C 0.0644(2) -0.15288(12) 0.92320(17) 0.0223(6) Uani 1 d .
H48 H 0.1378 -0.1642 0.9524 0.027 Uiso 1 calc R
C49 C -0.0097(2) -0.12726(13) 0.96396(16) 0.0215(6) Uani 1 d .
H49 H 0.0127 -0.1212 1.0214 0.026 Uiso 1 calc R
C50 C -0.1170(2) -0.11036(12) 0.92071(16) 0.0183(6) Uani 1 d .
H50 H -0.1673 -0.093 0.9492 0.022 Uiso 1 calc R
C51 C -0.34687(19) -0.04705(12) 0.83994(15) 0.0161(5) Uani 1 d .
C52 C -0.2901(2) 0.00727(12) 0.86656(16) 0.0203(6) Uani 1 d .
H52 H -0.217 0.0137 0.8585 0.024 Uiso 1 calc R
C53 C -0.3396(2) 0.05192(13) 0.90466(17) 0.0265(6) Uani 1 d .
H53 H -0.3003 0.0886 0.9225 0.032 Uiso 1 calc R
C54 C -0.4466(2) 0.04307(15) 0.91681(17) 0.0306(7) Uani 1 d .
H54 H -0.4812 0.074 0.9417 0.037 Uiso 1 calc R
C55 C -0.5021(2) -0.01089(15) 0.89253(17) 0.0292(7) Uani 1 d .
H55 H -0.5746 -0.0174 0.9018 0.035 Uiso 1 calc R
C56 C -0.4534(2) -0.05542(13) 0.85501(16) 0.0219(6) Uani 1 d .
H56 H -0.4925 -0.0924 0.8391 0.026 Uiso 1 calc R

loop_
_atom_site_aniso_label
_atom_site_aniso_U_11
_atom_site_aniso_U_22
_atom_site_aniso_U_33
_atom_site_aniso_U_23
_atom_site_aniso_U_13
_atom_site_aniso_U_12
Fe1 0.00744(16) 0.00818(17) 0.01021(18) -0.00041(13) 0.00261(13) -0.00010(12)
P1 0.0083(3) 0.0093(3) 0.0111(3) -0.0003(2) 0.0020(2) 0.0001(2)
P2 0.0084(3) 0.0090(3) 0.0099(3) 0.0006(2) 0.0019(2) -0.0003(2)
C1 0.0159(12) 0.0120(13) 0.0121(13) -0.0036(10) 0.0057(10) 0.0000(9)
C2 0.0125(11) 0.0098(12) 0.0157(13) -0.0026(10) 0.0048(10) 0.0010(9)
C3 0.0131(11) 0.0061(12) 0.0154(13) -0.0011(9) 0.0041(10) 0.0012(9)
C4 0.0119(11) 0.0070(12) 0.0182(14) -0.0037(10) 0.0060(10) -0.0010(9)
C5 0.0124(11) 0.0089(12) 0.0148(13) -0.0045(10) 0.0030(10) 0.0004(9)
C6 0.0211(13) 0.0238(15) 0.0170(14) -0.0008(11) 0.0087(11) 0.0030(11)
C7 0.0130(12) 0.0126(13) 0.0256(15) -0.0019(11) 0.0106(11) -0.0005(9)
C8 0.0151(12) 0.0123(13) 0.0184(14) 0.0011(10) 0.0023(10) 0.0029(9)
C9 0.0153(12) 0.0129(13) 0.0245(15) 0.0000(11) 0.0075(11) -0.0013(9)
C10 0.0143(12) 0.0164(14) 0.0165(14) -0.0051(11) 0.0001(10) -0.0008(10)
C11 0.0099(11) 0.0090(12) 0.0156(13) -0.0010(10) 0.0017(9) 0.0014(9)
C12 0.0121(11) 0.0118(13) 0.0152(13) -0.0018(10) 0.0036(10) 0.0001(9)
C13 0.0136(11) 0.0082(12) 0.0139(13) -0.0006(10) 0.0044(9) 0.0036(9)
C14 0.0099(11) 0.0136(13) 0.0167(14) -0.0011(10) 0.0034(10) 0.0014(9)
C15 0.0143(12) 0.0216(14) 0.0106(13) -0.0022(11) -0.0010(10) 0.0021(10)
C16 0.0225(13) 0.0198(14) 0.0126(14) 0.0032(11) 0.0051(11) 0.0036(10)
C17 0.0180(12) 0.0165(14) 0.0182(14) 0.0039(11) 0.0052(11) -0.0012(10)
C18 0.0147(12) 0.0115(13) 0.0122(13) 0.0009(10) 0.0010(10) 0.0003(9)
C19 0.0103(11) 0.0131(13) 0.0094(12) -0.0016(10) 0.0008(9) 0.0017(9)
C20 0.0139(11) 0.0112(13) 0.0120(13) -0.0016(10) 0.0017(10) 0.0019(9)
C21 0.0173(12) 0.0176(14) 0.0183(14) -0.0018(11) 0.0064(10) -0.0049(10)
C22 0.0078(11) 0.0234(15) 0.0178(14) -0.0082(11) 0.0048(10) -0.0036(9)
C23 0.0131(12) 0.0197(14) 0.0131(13) -0.0057(10) 0.0002(10) 0.0047(10)
C24 0.0112(11) 0.0139(13) 0.0137(13) 0.0020(10) 0.0022(9) -0.0002(9)
C25 0.0119(11) 0.0118(12) 0.0093(12) -0.0017(9) 0.0040(9) -0.0029(9)
C26 0.0118(11) 0.0154(13) 0.0122(13) -0.0010(10) 0.0023(10) -0.0003(9)
C27 0.0209(13) 0.0179(14) 0.0133(14) 0.0015(11) 0.0036(10) -0.0003(10)
C28 0.0260(13) 0.0147(14) 0.0171(14) 0.0009(11) 0.0113(11) -0.0063(10)
C29 0.0139(12) 0.0221(14) 0.0212(15) -0.0013(11) 0.0093(11) -0.0033(10)
C30 0.0114(11) 0.0191(14) 0.0144(13) -0.0014(10) 0.0024(10) 0.0012(9)
C31 0.0129(11) 0.0093(12) 0.0138(13) 0.0034(10) 0.0030(9) -0.0001(9)
C32 0.0113(11) 0.0138(13) 0.0156(13) 0.0055(10) 0.0012(10) -0.0021(9)
C33 0.0094(12) 0.0254(15) 0.0215(15) 0.0071(12) 0.0004(10) -0.0002(10)
C34 0.0149(12) 0.0197(15) 0.0221(15) 0.0046(12) -0.0076(11) -0.0054(10)
C35 0.0245(13) 0.0143(14) 0.0133(14) -0.0010(10) -0.0040(11) -0.0028(10)
C36 0.0156(12) 0.0125(13) 0.0151(13) 0.0005(10) 0.0006(10) 0.0001(9)
C37 0.0104(11) 0.0130(13) 0.0099(12) -0.0012(10) 0.0021(9) 0.0018(9)
C38 0.0122(11) 0.0135(13) 0.0119(13) -0.0003(10) 0.0038(9) 0.0011(9)
C39 0.0100(11) 0.0097(12) 0.0151(13) -0.0018(10) 0.0054(9) 0.0021(9)
P4 0.0128(3) 0.0139(3) 0.0164(4) 0.0027(3) 0.0049(3) -0.0022(2)
C40 0.0090(11) 0.0133(13) 0.0127(13) -0.0021(10) 0.0022(9) -0.0005(9)
C41 0.0134(11) 0.0126(13) 0.0124(13) 0.0012(10) 0.0047(10) 0.0020(9)
C42 0.0113(11) 0.0174(13) 0.0130(13) -0.0025(10) 0.0011(10) 0.0012(9)
C43 0.0100(11) 0.0136(13) 0.0216(14) -0.0015(10) 0.0057(10) -0.0040(9)
C44 0.0125(11) 0.0116(12) 0.0139(13) 0.0006(10) 0.0053(10) 0.0007(9)
C45 0.0147(11) 0.0089(12) 0.0192(14) 0.0034(10) 0.0058(10) 0.0002(9)
C46 0.0189(12) 0.0147(13) 0.0128(13) -0.0012(10) 0.0035(10) -0.0010(10)
C47 0.0208(13) 0.0192(14) 0.0242(15) -0.0011(11) 0.0101(11) 0.0052(10)
C48 0.0156(13) 0.0228(15) 0.0273(16) 0.0041(12) 0.0026(11) 0.0044(11)
C49 0.0205(13) 0.0293(16) 0.0132(14) 0.0017(12) 0.0013(11) 0.0033(11)
C50 0.0194(13) 0.0203(14) 0.0177(14) 0.0005(11) 0.0093(11) 0.0023(10)
C51 0.0163(12) 0.0184(14) 0.0135(13) 0.0059(10) 0.0034(10) 0.0046(10)
C52 0.0226(13) 0.0230(15) 0.0172(14) 0.0042(11) 0.0083(11) 0.0058(11)
C53 0.0374(16) 0.0229(16) 0.0182(15) 0.0057(12) 0.0050(12) 0.0061(12)
C54 0.0362(17) 0.0385(19) 0.0210(16) 0.0028(14) 0.0146(13) 0.0214(14)
C55 0.0200(14) 0.046(2) 0.0231(16) 0.0057(14) 0.0079(12) 0.0100(13)
C56 0.0162(13) 0.0339(17) 0.0149(14) 0.0067(12) 0.0022(11) 0.0047(11)

loop_
_atom_type_symbol
_atom_type_description
_atom_type_scat_dispersion_real
_atom_type_scat_dispersion_imag
_atom_type_scat_source
C C 0.0033 0.0016 'International Tables Vol C Tables 4.2.6.8 and 6.1.1.4'
H H 0 0 'International Tables Vol C Tables 4.2.6.8 and 6.1.1.4'
P P 0.1023 0.0942 'International Tables Vol C Tables 4.2.6.8 and 6.1.1.4'
Fe Fe 0.3463 0.8444 'International Tables Vol C Tables 4.2.6.8 and 6.1.1.4'

loop_
_geom_angle_atom_site_label_1
_geom_angle_atom_site_label_2
_geom_angle_atom_site_label_3
_geom_angle
C37 Fe1 C1 95.02(9)
C37 Fe1 C5 132.77(10)
C1 Fe1 C5 39.92(8)
C37 Fe1 C4 153.08(9)
C1 Fe1 C4 66.55(9)
C5 Fe1 C4 39.24(9)
C37 Fe1 C2 87.38(9)
C1 Fe1 C2 39.63(9)
C5 Fe1 C2 66.13(9)
C4 Fe1 C2 65.85(8)
C37 Fe1 C3 115.97(9)
C1 Fe1 C3 66.34(9)
C5 Fe1 C3 66.18(9)
C4 Fe1 C3 39.67(8)
C2 Fe1 C3 38.83(9)
C37 Fe1 P2 86.74(7)
C1 Fe1 P2 165.56(7)
C5 Fe1 P2 140.48(7)
C4 Fe1 P2 106.39(7)
C2 Fe1 P2 126.41(7)
C3 Fe1 P2 100.01(7)
C37 Fe1 P1 83.92(7)
C1 Fe1 P1 108.23(7)
C5 Fe1 P1 96.49(7)
C4 Fe1 P1 119.63(6)
C2 Fe1 P1 145.69(7)
C3 Fe1 P1 159.29(6)
P2 Fe1 P1 86.20(2)
C13 P1 C11 106.00(11)
C13 P1 C19 101.22(10)
C11 P1 C19 98.76(10)
C13 P1 Fe1 116.83(7)
C11 P1 Fe1 106.07(7)
C19 P1 Fe1 125.29(8)
C25 P2 C31 100.15(10)
C25 P2 C12 102.44(10)
C31 P2 C12 103.42(11)
C25 P2 Fe1 120.72(8)
C31 P2 Fe1 118.11(8)
C12 P2 Fe1 109.67(8)
C2 C1 C5 107.5(2)
C2 C1 C6 125.2(2)
C5 C1 C6 127.1(2)
C2 C1 Fe1 71.51(13)
C5 C1 Fe1 70.52(13)
C6 C1 Fe1 127.73(17)
C3 C2 C1 108.80(19)
C3 C2 C7 125.7(2)
C1 C2 C7 125.3(2)
C3 C2 Fe1 71.19(13)
C1 C2 Fe1 68.86(12)
C7 C2 Fe1 129.43(17)
C2 C3 C4 107.3(2)
C2 C3 C8 126.1(2)
C4 C3 C8 125.8(2)
C2 C3 Fe1 69.98(13)
C4 C3 Fe1 69.34(13)
C8 C3 Fe1 133.82(17)
C5 C4 C3 108.0(2)
C5 C4 C9 126.5(2)
C3 C4 C9 124.7(2)
C5 C4 Fe1 69.76(13)
C3 C4 Fe1 70.99(13)
C9 C4 Fe1 132.54(16)
C4 C5 C1 108.3(2)
C4 C5 C10 126.1(2)
C1 C5 C10 125.2(2)
C4 C5 Fe1 71.00(13)
C1 C5 Fe1 69.57(13)
C10 C5 Fe1 130.41(17)
C1 C6 H6A 109.5
C1 C6 H6B 109.5
H6A C6 H6B 109.5
C1 C6 H6C 109.5
H6A C6 H6C 109.5
H6B C6 H6C 109.5
C2 C7 H7A 109.5
C2 C7 H7B 109.5
H7A C7 H7B 109.5
C2 C7 H7C 109.5
H7A C7 H7C 109.5
H7B C7 H7C 109.5
C3 C8 H8A 109.5
C3 C8 H8B 109.5
H8A C8 H8B 109.5
C3 C8 H8C 109.5
H8A C8 H8C 109.5
H8B C8 H8C 109.5
C4 C9 H9A 109.5
C4 C9 H9B 109.5
H9A C9 H9B 109.5
C4 C9 H9C 109.5
H9A C9 H9C 109.5
H9B C9 H9C 109.5
C5 C10 H10A 109.5
C5 C10 H10B 109.5
H10A C10 H10B 109.5
C5 C10 H10C 109.5
H10A C10 H10C 109.5
H10B C10 H10C 109.5
C12 C11 P1 106.65(16)
C12 C11 H11A 110.4
P1 C11 H11A 110.4
C12 C11 H11B 110.4
P1 C11 H11B 110.4
H11A C11 H11B 108.6
C11 C12 P2 110.41(16)
C11 C12 H12A 109.6
P2 C12 H12A 109.6
C11 C12 H12B 109.6
P2 C12 H12B 109.6
H12A C12 H12B 108.1
C18 C13 C14 117.7(2)
C18 C13 P1 120.57(18)
C14 C13 P1 121.41(18)
C15 C14 C13 121.1(2)
C15 C14 H14 119.4
C13 C14 H14 119.4
C16 C15 C14 120.2(2)
C16 C15 H15 119.9
C14 C15 H15 119.9
C17 C16 C15 119.5(2)
C17 C16 H16 120.3
C15 C16 H16 120.3
C16 C17 C18 120.2(2)
C16 C17 H17 119.9
C18 C17 H17 119.9
C17 C18 C13 121.3(2)
C17 C18 H18 119.4
C13 C18 H18 119.4
C20 C19 C24 118.6(2)
C20 C19 P1 120.76(17)
C24 C19 P1 120.35(18)
C19 C20 C21 120.7(2)
C19 C20 H20 119.6
C21 C20 H20 119.6
C22 C21 C20 120.1(2)
C22 C21 H21 120
C20 C21 H21 120
C21 C22 C23 119.9(2)
C21 C22 H22 120.1
C23 C22 H22 120.1
C22 C23 C24 120.1(2)
C22 C23 H23 120
C24 C23 H23 120
C23 C24 C19 120.6(2)
C23 C24 H24 119.7
C19 C24 H24 119.7
C30 C25 C26 117.9(2)
C30 C25 P2 122.26(18)
C26 C25 P2 119.61(16)
C27 C26 C25 121.0(2)
C27 C26 H26 119.5
C25 C26 H26 119.5
C28 C27 C26 120.0(2)
C28 C27 H27 120
C26 C27 H27 120
C27 C28 C29 119.8(2)
C27 C28 H28 120.1
C29 C28 H28 120.1
C28 C29 C30 120.5(2)
C28 C29 H29 119.7
C30 C29 H29 119.7
C29 C30 C25 120.8(2)
C29 C30 H30 119.6
C25 C30 H30 119.6
C32 C31 C36 118.7(2)
C32 C31 P2 119.18(18)
C36 C31 P2 122.15(17)
C33 C32 C31 120.7(2)
C33 C32 H32 119.7
C31 C32 H32 119.7
C34 C33 C32 120.2(2)
C34 C33 H33 119.9
C32 C33 H33 119.9
C33 C34 C35 120.0(2)
C33 C34 H34 120
C35 C34 H34 120
C34 C35 C36 120.0(2)
C34 C35 H35 120
C36 C35 H35 120
C35 C36 C31 120.4(2)
C35 C36 H36 119.8
C31 C36 H36 119.8
C38 C37 Fe1 178.0(2)
C37 C38 C39 176.7(2)
C40 C39 C41 117.7(2)
C40 C39 C38 121.2(2)
C41 C39 C38 121.0(2)
C45 P4 C51 103.08(11)
C45 P4 C44 104.18(10)
C51 P4 C44 99.93(11)
C44 C40 C39 121.9(2)
C44 C40 H40 119.1
C39 C40 H40 119.1
C42 C41 C39 120.5(2)
C42 C41 H41 119.7
C39 C41 H41 119.7
C43 C42 C41 120.6(2)
C43 C42 H42 119.7
C41 C42 H42 119.7
C42 C43 C44 120.4(2)
C42 C43 H43 119.8
C44 C43 H43 119.8
C43 C44 C40 118.8(2)
C43 C44 P4 115.93(17)
C40 C44 P4 125.01(19)
C50 C45 C46 118.4(2)
C50 C45 P4 121.90(17)
C46 C45 P4 119.04(19)
C47 C46 C45 120.5(2)
C47 C46 H46 119.7
C45 C46 H46 119.7
C46 C47 C48 120.6(2)
C46 C47 H47 119.7
C48 C47 H47 119.7
C49 C48 C47 119.4(2)
C49 C48 H48 120.3
C47 C48 H48 120.3
C48 C49 C50 120.0(3)
C48 C49 H49 120
C50 C49 H49 120
C45 C50 C49 121.1(2)
C45 C50 H50 119.4
C49 C50 H50 119.4
C52 C51 C56 117.8(2)
C52 C51 P4 125.46(18)
C56 C51 P4 116.6(2)
C53 C52 C51 120.7(2)
C53 C52 H52 119.7
C51 C52 H52 119.7
C52 C53 C54 120.2(3)
C52 C53 H53 119.9
C54 C53 H53 119.9
C55 C54 C53 119.5(3)
C55 C54 H54 120.2
C53 C54 H54 120.2
C56 C55 C54 120.5(3)
C56 C55 H55 119.7
C54 C55 H55 119.7
C55 C56 C51 121.2(3)
C55 C56 H56 119.4
C51 C56 H56 119.4

loop_
_geom_bond_atom_site_label_1
_geom_bond_atom_site_label_2
_geom_bond_distance
Fe1 C37 1.906(2)
Fe1 C1 2.095(2)
Fe1 C5 2.108(2)
Fe1 C4 2.124(2)
Fe1 C2 2.131(2)
Fe1 C3 2.147(2)
Fe1 P2 2.1821(7)
Fe1 P1 2.1893(7)
P1 C13 1.838(2)
P1 C11 1.851(2)
P1 C19 1.856(2)
P2 C25 1.848(2)
P2 C31 1.850(2)
P2 C12 1.862(2)
C1 C2 1.433(3)
C1 C5 1.435(3)
C1 C6 1.503(3)
C2 C3 1.422(3)
C2 C7 1.505(3)
C3 C4 1.449(3)
C3 C8 1.498(3)
C4 C5 1.421(3)
C4 C9 1.505(3)
C5 C10 1.496(3)
C6 H6A 0.98
C6 H6B 0.98
C6 H6C 0.98
C7 H7A 0.98
C7 H7B 0.98
C7 H7C 0.98
C8 H8A 0.98
C8 H8B 0.98
C8 H8C 0.98
C9 H9A 0.98
C9 H9B 0.98
C9 H9C 0.98
C10 H10A 0.98
C10 H10B 0.98
C10 H10C 0.98
C11 C12 1.533(3)
C11 H11A 0.99
C11 H11B 0.99
C12 H12A 0.99
C12 H12B 0.99
C13 C18 1.399(3)
C13 C14 1.400(3)
C14 C15 1.393(3)
C14 H14 0.95
C15 C16 1.390(3)
C15 H15 0.95
C16 C17 1.387(4)
C16 H16 0.95
C17 C18 1.391(3)
C17 H17 0.95
C18 H18 0.95
C19 C20 1.391(3)
C19 C24 1.405(3)
C20 C21 1.400(3)
C20 H20 0.95
C21 C22 1.387(3)
C21 H21 0.95
C22 C23 1.390(4)
C22 H22 0.95
C23 C24 1.392(3)
C23 H23 0.95
C24 H24 0.95
C25 C30 1.401(3)
C25 C26 1.402(3)
C26 C27 1.395(3)
C26 H26 0.95
C27 C28 1.384(3)
C27 H27 0.95
C28 C29 1.384(4)
C28 H28 0.95
C29 C30 1.388(3)
C29 H29 0.95
C30 H30 0.95
C31 C32 1.397(3)
C31 C36 1.400(3)
C32 C33 1.391(3)
C32 H32 0.95
C33 C34 1.380(4)
C33 H33 0.95
C34 C35 1.390(4)
C34 H34 0.95
C35 C36 1.394(3)
C35 H35 0.95
C36 H36 0.95
C37 C38 1.221(3)
C38 C39 1.440(3)
C39 C40 1.406(3)
C39 C41 1.413(3)
P4 C45 1.838(2)
P4 C51 1.838(3)
P4 C44 1.838(2)
C40 C44 1.399(3)
C40 H40 0.95
C41 C42 1.389(3)
C41 H41 0.95
C42 C43 1.387(3)
C42 H42 0.95
C43 C44 1.397(3)
C43 H43 0.95
C45 C50 1.388(4)
C45 C46 1.406(3)
C46 C47 1.380(3)
C46 H46 0.95
C47 C48 1.394(4)
C47 H47 0.95
C48 C49 1.385(4)
C48 H48 0.95
C49 C50 1.392(3)
C49 H49 0.95
C50 H50 0.95
C51 C52 1.400(4)
C51 C56 1.403(3)
C52 C53 1.390(4)
C52 H52 0.95
C53 C54 1.391(4)
C53 H53 0.95
C54 C55 1.380(4)
C54 H54 0.95
C55 C56 1.378(4)
C55 H55 0.95
C56 H56 0.95

loop_
_geom_torsion_atom_site_label_1
_geom_torsion_atom_site_label_2
_geom_torsion_atom_site_label_3
_geom_torsion_atom_site_label_4
_geom_torsion
C37 Fe1 P1 C13 -61.75(11)
C1 Fe1 P1 C13 31.55(11)
C5 Fe1 P1 C13 70.72(11)
C4 Fe1 P1 C13 104.41(11)
C2 Fe1 P1 C13 14.49(15)
C3 Fe1 P1 C13 102.7(2)
P2 Fe1 P1 C13 -148.87(9)
C37 Fe1 P1 C11 56.10(10)
C1 Fe1 P1 C11 149.40(10)
C5 Fe1 P1 C11 -171.43(10)
C4 Fe1 P1 C11 -137.73(11)
C2 Fe1 P1 C11 132.34(13)
C3 Fe1 P1 C11 -139.5(2)
P2 Fe1 P1 C11 -31.02(8)
C37 Fe1 P1 C19 169.56(12)
C1 Fe1 P1 C19 -97.14(12)
C5 Fe1 P1 C19 -57.97(11)
C4 Fe1 P1 C19 -24.28(12)
C2 Fe1 P1 C19 -114.20(15)
C3 Fe1 P1 C19 -26.0(2)
P2 Fe1 P1 C19 82.44(10)
C37 Fe1 P2 C25 167.59(11)
C1 Fe1 P2 C25 70.1(3)
C5 Fe1 P2 C25 -12.70(14)
C4 Fe1 P2 C25 11.50(11)
C2 Fe1 P2 C25 83.27(12)
C3 Fe1 P2 C25 51.78(11)
P1 Fe1 P2 C25 -108.30(9)
C37 Fe1 P2 C31 44.23(11)
C1 Fe1 P2 C31 -53.3(3)
C5 Fe1 P2 C31 -136.06(13)
C4 Fe1 P2 C31 -111.86(11)
C2 Fe1 P2 C31 -40.10(12)
C3 Fe1 P2 C31 -71.58(11)
P1 Fe1 P2 C31 128.34(9)
C37 Fe1 P2 C12 -73.82(10)
C1 Fe1 P2 C12 -171.3(3)
C5 Fe1 P2 C12 105.89(13)
C4 Fe1 P2 C12 130.09(10)
C2 Fe1 P2 C12 -158.14(11)
C3 Fe1 P2 C12 170.37(10)
P1 Fe1 P2 C12 10.29(8)
C37 Fe1 C1 C2 -79.74(14)
C5 Fe1 C1 C2 117.04(19)
C4 Fe1 C1 C2 79.90(14)
C3 Fe1 C1 C2 36.45(13)
P2 Fe1 C1 C2 16.7(3)
P1 Fe1 C1 C2 -164.98(12)
C37 Fe1 C1 C5 163.22(14)
C4 Fe1 C1 C5 -37.14(13)
C2 Fe1 C1 C5 -117.04(19)
C3 Fe1 C1 C5 -80.59(14)
P2 Fe1 C1 C5 -100.3(3)
P1 Fe1 C1 C5 77.99(13)
C37 Fe1 C1 C6 40.9(2)
C5 Fe1 C1 C6 -122.3(3)
C4 Fe1 C1 C6 -159.5(2)
C2 Fe1 C1 C6 120.6(3)
C3 Fe1 C1 C6 157.1(2)
P2 Fe1 C1 C6 137.4(2)
P1 Fe1 C1 C6 -44.3(2)
C5 C1 C2 C3 1.5(3)
C6 C1 C2 C3 176.2(2)
Fe1 C1 C2 C3 -60.21(16)
C5 C1 C2 C7 -174.2(2)
C6 C1 C2 C7 0.5(4)
Fe1 C1 C2 C7 124.1(2)
C5 C1 C2 Fe1 61.70(16)
C6 C1 C2 Fe1 -123.6(2)
C37 Fe1 C2 C3 -139.11(15)
C1 Fe1 C2 C3 119.79(19)
C5 Fe1 C2 C3 81.10(15)
C4 Fe1 C2 C3 37.97(14)
P2 Fe1 C2 C3 -55.10(15)
P1 Fe1 C2 C3 145.69(12)
C37 Fe1 C2 C1 101.11(14)
C5 Fe1 C2 C1 -38.68(13)
C4 Fe1 C2 C1 -81.82(15)
C3 Fe1 C2 C1 -119.79(19)
P2 Fe1 C2 C1 -174.89(11)
P1 Fe1 C2 C1 25.90(19)
C37 Fe1 C2 C7 -17.9(2)
C1 Fe1 C2 C7 -119.0(3)
C5 Fe1 C2 C7 -157.7(2)
C4 Fe1 C2 C7 159.2(2)
C3 Fe1 C2 C7 121.2(3)
P2 Fe1 C2 C7 66.1(2)
P1 Fe1 C2 C7 -93.1(2)
C1 C2 C3 C4 -0.8(3)
C7 C2 C3 C4 174.9(2)
Fe1 C2 C3 C4 -59.53(16)
C1 C2 C3 C8 -171.0(2)
C7 C2 C3 C8 4.7(4)
Fe1 C2 C3 C8 130.3(2)
C1 C2 C3 Fe1 58.77(16)
C7 C2 C3 Fe1 -125.6(2)
C37 Fe1 C3 C2 46.67(17)
C1 Fe1 C3 C2 -37.18(14)
C5 Fe1 C3 C2 -80.97(15)
C4 Fe1 C3 C2 -118.4(2)
P2 Fe1 C3 C2 137.91(13)
P1 Fe1 C3 C2 -116.05(18)
C37 Fe1 C3 C4 165.09(14)
C1 Fe1 C3 C4 81.24(15)
C5 Fe1 C3 C4 37.45(14)
C2 Fe1 C3 C4 118.4(2)
P2 Fe1 C3 C4 -103.66(13)
P1 Fe1 C3 C4 2.4(3)
C37 Fe1 C3 C8 -74.7(2)
C1 Fe1 C3 C8 -158.5(2)
C5 Fe1 C3 C8 157.7(2)
C4 Fe1 C3 C8 120.2(3)
C2 Fe1 C3 C8 -121.3(3)
P2 Fe1 C3 C8 16.6(2)
P1 Fe1 C3 C8 122.6(2)
C2 C3 C4 C5 -0.3(3)
C8 C3 C4 C5 170.0(2)
Fe1 C3 C4 C5 -60.20(16)
C2 C3 C4 C9 -170.9(2)
C8 C3 C4 C9 -0.7(4)
Fe1 C3 C4 C9 129.1(2)
C2 C3 C4 Fe1 59.94(16)
C8 C3 C4 Fe1 -129.8(2)
C37 Fe1 C4 C5 87.7(2)
C1 Fe1 C4 C5 37.76(13)
C2 Fe1 C4 C5 81.25(14)
C3 Fe1 C4 C5 118.42(19)
P2 Fe1 C4 C5 -155.65(11)
P1 Fe1 C4 C5 -60.61(13)
C37 Fe1 C4 C3 -30.7(3)
C1 Fe1 C4 C3 -80.66(14)
C5 Fe1 C4 C3 -118.42(19)
C2 Fe1 C4 C3 -37.18(14)
P2 Fe1 C4 C3 85.93(13)
P1 Fe1 C4 C3 -179.03(11)
C37 Fe1 C4 C9 -150.8(2)
C1 Fe1 C4 C9 159.3(3)
C5 Fe1 C4 C9 121.5(3)
C2 Fe1 C4 C9 -157.2(3)
C3 Fe1 C4 C9 -120.1(3)
P2 Fe1 C4 C9 -34.1(2)
P1 Fe1 C4 C9 60.9(2)
C3 C4 C5 C1 1.2(3)
C9 C4 C5 C1 171.6(2)
Fe1 C4 C5 C1 -59.80(16)
C3 C4 C5 C10 -172.3(2)
C9 C4 C5 C10 -1.9(4)
Fe1 C4 C5 C10 126.7(2)
C3 C4 C5 Fe1 60.98(16)
C9 C4 C5 Fe1 -128.6(2)
C2 C1 C5 C4 -1.6(3)
C6 C1 C5 C4 -176.2(2)
Fe1 C1 C5 C4 60.70(16)
C2 C1 C5 C10 171.9(2)
C6 C1 C5 C10 -2.6(4)
Fe1 C1 C5 C10 -125.7(2)
C2 C1 C5 Fe1 -62.34(16)
C6 C1 C5 Fe1 123.1(2)
C37 Fe1 C5 C4 -141.95(14)
C1 Fe1 C5 C4 -118.89(19)
C2 Fe1 C5 C4 -80.48(14)
C3 Fe1 C5 C4 -37.86(13)
P2 Fe1 C5 C4 38.44(17)
P1 Fe1 C5 C4 130.34(12)
C37 Fe1 C5 C1 -23.07(19)
C4 Fe1 C5 C1 118.89(19)
C2 Fe1 C5 C1 38.41(13)
C3 Fe1 C5 C1 81.03(14)
P2 Fe1 C5 C1 157.33(11)
P1 Fe1 C5 C1 -110.77(13)
C37 Fe1 C5 C10 96.4(2)
C1 Fe1 C5 C10 119.4(3)
C4 Fe1 C5 C10 -121.7(3)
C2 Fe1 C5 C10 157.8(3)
C3 Fe1 C5 C10 -159.5(2)
P2 Fe1 C5 C10 -83.2(2)
P1 Fe1 C5 C10 8.6(2)
C13 P1 C11 C12 174.36(14)
C19 P1 C11 C12 -81.23(16)
Fe1 P1 C11 C12 49.52(15)
P1 C11 C12 P2 -41.62(18)
C25 P2 C12 C11 147.16(16)
C31 P2 C12 C11 -109.06(17)
Fe1 P2 C12 C11 17.78(17)
C11 P1 C13 C18 -43.5(2)
C19 P1 C13 C18 -146.14(19)
Fe1 P1 C13 C18 74.4(2)
C11 P1 C13 C14 143.00(19)
C19 P1 C13 C14 40.4(2)
Fe1 P1 C13 C14 -99.11(18)
C18 C13 C14 C15 -1.2(3)
P1 C13 C14 C15 172.46(18)
C13 C14 C15 C16 1.1(4)
C14 C15 C16 C17 -0.3(4)
C15 C16 C17 C18 -0.5(4)
C16 C17 C18 C13 0.4(4)
C14 C13 C18 C17 0.4(3)
P1 C13 C18 C17 -173.31(18)
C13 P1 C19 C20 -144.6(2)
C11 P1 C19 C20 107.1(2)
Fe1 P1 C19 C20 -9.8(2)
C13 P1 C19 C24 41.7(2)
C11 P1 C19 C24 -66.7(2)
Fe1 P1 C19 C24 176.45(15)
C24 C19 C20 C21 1.1(3)
P1 C19 C20 C21 -172.74(18)
C19 C20 C21 C22 -1.0(4)
C20 C21 C22 C23 0.0(4)
C21 C22 C23 C24 0.9(4)
C22 C23 C24 C19 -0.7(4)
C20 C19 C24 C23 -0.3(3)
P1 C19 C24 C23 173.62(18)
C31 P2 C25 C30 -147.5(2)
C12 P2 C25 C30 -41.2(2)
Fe1 P2 C25 C30 80.9(2)
C31 P2 C25 C26 38.3(2)
C12 P2 C25 C26 144.57(19)
Fe1 P2 C25 C26 -93.29(19)
C30 C25 C26 C27 -1.3(4)
P2 C25 C26 C27 173.19(19)
C25 C26 C27 C28 0.8(4)
C26 C27 C28 C29 0.4(4)
C27 C28 C29 C30 -1.1(4)
C28 C29 C30 C25 0.6(4)
C26 C25 C30 C29 0.6(4)
P2 C25 C30 C29 -173.70(19)
C25 P2 C31 C32 -119.9(2)
C12 P2 C31 C32 134.60(19)
Fe1 P2 C31 C32 13.3(2)
C25 P2 C31 C36 60.8(2)
C12 P2 C31 C36 -44.7(2)
Fe1 P2 C31 C36 -165.99(17)
C36 C31 C32 C33 1.5(4)
P2 C31 C32 C33 -177.77(19)
C31 C32 C33 C34 0.5(4)
C32 C33 C34 C35 -1.9(4)
C33 C34 C35 C36 1.2(4)
C34 C35 C36 C31 0.8(4)
C32 C31 C36 C35 -2.2(4)
P2 C31 C36 C35 177.11(19)
C41 C39 C40 C44 -0.2(3)
C38 C39 C40 C44 -179.3(2)
C40 C39 C41 C42 -1.4(3)
C38 C39 C41 C42 177.8(2)
C39 C41 C42 C43 1.2(3)
C41 C42 C43 C44 0.5(3)
C42 C43 C44 C40 -2.0(3)
C42 C43 C44 P4 172.40(18)
C39 C40 C44 C43 1.8(3)
C39 C40 C44 P4 -171.98(17)
C45 P4 C44 C43 143.06(18)
C51 P4 C44 C43 -110.61(19)
C45 P4 C44 C40 -43.0(2)
C51 P4 C44 C40 63.3(2)
C51 P4 C45 C50 30.9(2)
C44 P4 C45 C50 134.9(2)
C51 P4 C45 C46 -158.83(19)
C44 P4 C45 C46 -54.9(2)
C50 C45 C46 C47 -1.0(4)
P4 C45 C46 C47 -171.6(2)
C45 C46 C47 C48 0.3(4)
C46 C47 C48 C49 0.4(4)
C47 C48 C49 C50 -0.5(4)
C46 C45 C50 C49 1.0(4)
P4 C45 C50 C49 171.3(2)
C48 C49 C50 C45 -0.2(4)
C45 P4 C51 C52 48.5(2)
C44 P4 C51 C52 -58.7(2)
C45 P4 C51 C56 -135.86(19)
C44 P4 C51 C56 116.93(19)
C56 C51 C52 C53 -1.7(4)
P4 C51 C52 C53 173.8(2)
C51 C52 C53 C54 0.0(4)
C52 C53 C54 C55 1.5(4)
C53 C54 C55 C56 -1.3(4)
C54 C55 C56 C51 -0.5(4)
C52 C51 C56 C55 2.0(4)
P4 C51 C56 C55 -174.0(2)
